data_7713164
loop_
_publ_author_name
'Josa, Dana'
'Aguil\`a, David'
'Fontava, Pere'
'Soto-Cerrato, Vanessa'
'Herrera-Ram\'irez, Piedad'
'Rafols, Laia'
'Grabulosa, Arnald'
'Gamez, Patrick'

_publ_section_title
;
 Cytotoxicity of osmium(II) and cycloosmated half-sandwich complexes from
 1-pyrenyl-containing phosphane ligands
;
_journal_name_full 'Dalton Transactions'
_journal_paper_doi 10.1039/D3DT00743J
_journal_year 2023
_chemical_formula_moiety 'C38 H33 Cl2 Os P'
_chemical_formula_sum 'C38 H33 Cl2 Os P'
_chemical_formula_weight 781.71
_space_group_crystal_system monoclinic
_space_group_IT_number 14
_space_group_name_Hall '-P 2yn'
_space_group_name_H-M_alt 'P 1 21/n 1'
_atom_sites_solution_hydrogens mixed
_audit_creation_date 2023-01-10
_audit_creation_method
;
Olex2 1.5
(compiled 2022.04.07 svn.rca3783a0 for OlexSys, GUI svn.r6498)
;
_audit_update_record
;
2023-01-23 deposited with the CCDC.	2023-05-26 downloaded from the CCDC.
;
_cell_angle_alpha 90
_cell_angle_beta 94.909(2)
_cell_angle_gamma 90
_cell_formula_units_Z 4
_cell_length_a 13.9947(5)
_cell_length_b 13.9336(5)
_cell_length_c 15.7966(6)
_cell_measurement_reflns_used 9920
_cell_measurement_temperature 100(2)
_cell_measurement_theta_max 26.75
_cell_measurement_theta_min 2.92
_cell_volume 3068.98(19)
_computing_molecular_graphics 'Olex2 1.5 (Dolomanov et al., 2009)'
_computing_publication_material 'Olex2 1.5 (Dolomanov et al., 2009)'
_computing_structure_refinement 'SHELXL 2018/3 (Sheldrick, 2015)'
_computing_structure_solution 'SHELXT 2014/5 (Sheldrick, 2014)'
_diffrn_ambient_temperature 100.00
_diffrn_measured_fraction_theta_full 0.997
_diffrn_measured_fraction_theta_max 0.996
_diffrn_measurement_device_type 'Bruker APEX-II CCD'
_diffrn_measurement_method '\f and \w scans'
_diffrn_radiation_type MoK\a
_diffrn_radiation_wavelength 0.71073
_diffrn_reflns_av_R_equivalents 0.0362
_diffrn_reflns_av_unetI/netI 0.0400
_diffrn_reflns_Laue_measured_fraction_full 0.997
_diffrn_reflns_Laue_measured_fraction_max 0.996
_diffrn_reflns_limit_h_max 17
_diffrn_reflns_limit_h_min -17
_diffrn_reflns_limit_k_max 15
_diffrn_reflns_limit_k_min -17
_diffrn_reflns_limit_l_max 20
_diffrn_reflns_limit_l_min -20
_diffrn_reflns_number 27677
_diffrn_reflns_point_group_measured_fraction_full 0.997
_diffrn_reflns_point_group_measured_fraction_max 0.996
_diffrn_reflns_theta_full 25.242
_diffrn_reflns_theta_max 26.772
_diffrn_reflns_theta_min 2.504
_diffrn_source_current 0.6
_diffrn_source_power 0.03
_diffrn_source_voltage 50.0
_diffrn_standards_number 0
_exptl_absorpt_coefficient_mu 4.408
_exptl_absorpt_correction_T_max 0.7454
_exptl_absorpt_correction_T_min 0.6159
_exptl_absorpt_correction_type none
_exptl_absorpt_process_details
;
SADABS-2008/1 (Bruker,2008) was used for absorption correction.
wR2(int) was 0.1240 before and 0.0457 after correction.
The Ratio of minimum to maximum transmission is 0.8263.
The \l/2 correction factor is 0.0015.
;
_exptl_crystal_colour orange
_exptl_crystal_colour_primary orange
_exptl_crystal_density_diffrn 1.692
_exptl_crystal_description block
_exptl_crystal_F_000 1544
_exptl_crystal_size_max 0.16
_exptl_crystal_size_mid 0.12
_exptl_crystal_size_min 0.1
_refine_diff_density_max 1.374
_refine_diff_density_min -0.786
_refine_diff_density_rms 0.113
_refine_ls_extinction_method none
_refine_ls_goodness_of_fit_ref 1.066
_refine_ls_hydrogen_treatment constr
_refine_ls_matrix_type full
_refine_ls_number_parameters 511
_refine_ls_number_reflns 6509
_refine_ls_number_restraints 121
_refine_ls_restrained_S_all 1.067
_refine_ls_R_factor_all 0.0414
_refine_ls_R_factor_gt 0.0321
_refine_ls_shift/su_max 0.002
_refine_ls_shift/su_mean 0.000
_refine_ls_structure_factor_coef Fsqd
_refine_ls_weighting_details 'w=1/[\s^2^(Fo^2^)+(0.0140P)^2^+8.8241P] where P=(Fo^2^+2Fc^2^)/3'
_refine_ls_weighting_scheme calc
_refine_ls_wR_factor_gt 0.0612
_refine_ls_wR_factor_ref 0.0638
_reflns_Friedel_coverage 0.000
_reflns_number_gt 5511
_reflns_number_total 6509
_reflns_threshold_expression 'I > 2\s(I)'
_cod_data_source_file d3dt00743j2.cif
_cod_data_source_block test
_cod_database_code 7713164
_shelx_shelxl_version_number 2018/3
_shelx_space_group_comment
;
The symmetry employed for this shelxl refinement is uniquely defined
by the following loop, which should always be used as a source of
symmetry information in preference to the above space-group names.
They are only intended as comments.
;
_shelx_estimated_absorpt_t_max 0.667
_shelx_estimated_absorpt_t_min 0.539
_olex2_refinement_description
;
1. Fixed Uiso
 At 1.2 times of:
  All C(H) groups
 At 1.5 times of:
  All C(H,H,H) groups
2. Restrained planarity
 C1B, C2B, C3B, C4B, C5B, C6B, C7B, C8B
 with sigma of 0.1
 C23B, C24B, C25B, C26B, C27B, C28B, C29B, C30B, C31B, C32B, C33B, C34B, C35B,
 C36B, C37B, C38B
 with sigma of 0.1
3. Rigid bond restraints
 Os1B, Cl1B, Cl2B, P1B
 with sigma for 1-2 distances of 0.002 and sigma for 1-3 distances of 0.002
4. Uiso/Uaniso restraints and constraints
Os1B \\sim Cl1B \\sim Cl2B \\sim P1B: within 2A with sigma of 0.008 and sigma
for terminal atoms of 0.016 within 2A
Uanis(Os1B) \\sim Ueq, Uanis(Cl1B) \\sim Ueq, Uanis(Cl2B) \\sim Ueq, Uanis(P1B)
\\sim Ueq: with sigma of 0.006 and sigma for terminal atoms of 0.012
5. Same fragment restrains
{C1, C2, C3, C4, C5, C6, C7, C8, C9, C10} sigma for 1-2: 0.02, 1-3: 0.04
as in
{C1B, C2B, C3B, C4B, C5B, C6B, C7B, C8B, C9B, C10B}
{C23, C24, C25, C26, C27, C28, C29, C30, C31, C32, C33, C34, C35, C36, C37,
C38} sigma for 1-2: 0.02, 1-3: 0.04
as in
{C23B, C24B, C25B, C26B, C27B, C28B, C29B, C30B, C31B, C32B, C33B, C34B, C35B,
C36B, C37B, C38B}
6. Others
 Sof(Os1B)=Sof(Cl1B)=Sof(Cl2B)=Sof(P1B)=Sof(C1B)=Sof(H1BA)=Sof(H1BB)=Sof(H1BC)=
 Sof(C2B)=Sof(C3B)=Sof(H3B)=Sof(C4B)=Sof(H4B)=Sof(C5B)=Sof(C6B)=Sof(H6B)=
 Sof(C7B)=Sof(H7B)=Sof(C8B)=Sof(H8B)=Sof(C9B)=Sof(H9BA)=Sof(H9BB)=Sof(H9BC)=
 Sof(C10B)=Sof(H10D)=Sof(H10E)=Sof(H10F)=Sof(C11B)=Sof(C12B)=Sof(H12B)=
 Sof(C13B)=Sof(H13B)=Sof(C14B)=Sof(H14B)=Sof(C15B)=Sof(H15B)=Sof(C16B)=
 Sof(H16B)=Sof(C17B)=Sof(C18B)=Sof(H18B)=Sof(C19B)=Sof(H19B)=Sof(C20B)=
 Sof(H20B)=Sof(C21B)=Sof(H21B)=Sof(C22B)=Sof(H22B)=Sof(C23B)=Sof(C24B)=
 Sof(H24B)=Sof(C25B)=Sof(H25B)=Sof(C26B)=Sof(C27B)=Sof(C28B)=Sof(C29B)=
 Sof(H29B)=Sof(C30B)=Sof(H30B)=Sof(C31B)=Sof(C32B)=Sof(C33B)=Sof(H33B)=
 Sof(C34B)=Sof(H34B)=Sof(C35B)=Sof(H35B)=Sof(C36B)=Sof(C37B)=Sof(H37B)=
 Sof(C38B)=Sof(H38B)=1-FVAR(1)
 Sof(Os1)=Sof(Cl1)=Sof(Cl2)=Sof(P1)=Sof(C1)=Sof(H1A)=Sof(H1B)=Sof(H1C)=Sof(C2)=
 Sof(C3)=Sof(H3)=Sof(C4)=Sof(H4)=Sof(C5)=Sof(C6)=Sof(H6)=Sof(C7)=Sof(H7)=
 Sof(C8)=Sof(H8)=Sof(C9)=Sof(H9A)=Sof(H9B)=Sof(H9C)=Sof(C10)=Sof(H10A)=
 Sof(H10B)=Sof(H10C)=Sof(C11)=Sof(C12)=Sof(H12)=Sof(C13)=Sof(H13)=Sof(C14)=
 Sof(H14)=Sof(C15)=Sof(H15)=Sof(C16)=Sof(H16)=Sof(C17)=Sof(C18)=Sof(H18)=
 Sof(C19)=Sof(H19)=Sof(C20)=Sof(H20)=Sof(C21)=Sof(H21)=Sof(C22)=Sof(H22)=
 Sof(C23)=Sof(C24)=Sof(H24)=Sof(C25)=Sof(H25)=Sof(C26)=Sof(C27)=Sof(C28)=
 Sof(C29)=Sof(H29)=Sof(C30)=Sof(H30)=Sof(C31)=Sof(C32)=Sof(C33)=Sof(H33)=
 Sof(C34)=Sof(H34)=Sof(C35)=Sof(H35)=Sof(C36)=Sof(C37)=Sof(H37)=Sof(C38)=
 Sof(H38)=FVAR(1)
 Uiso(C1B)=Uiso(C2B)=Uiso(C3B)=Uiso(C4B)=Uiso(C5B)=Uiso(C6B)=Uiso(C7B)=
 Uiso(C8B)=Uiso(C9B)=Uiso(C10B)=Uiso(C11B)=Uiso(C12B)=Uiso(C13B)=Uiso(C14B)=
 Uiso(C15B)=Uiso(C16B)=Uiso(C17B)=Uiso(C18B)=Uiso(C19B)=Uiso(C20B)=Uiso(C21B)=
 Uiso(C22B)=Uiso(C23B)=Uiso(C24B)=Uiso(C25B)=Uiso(C26B)=Uiso(C27B)=Uiso(C28B)=
 Uiso(C29B)=Uiso(C30B)=Uiso(C31B)=Uiso(C32B)=Uiso(C33B)=Uiso(C34B)=Uiso(C35B)=
 Uiso(C36B)=Uiso(C37B)=Uiso(C38B)=FVAR(2)
7.a Riding coordinates:
 C9B(H9BA,H9BB,H9BC), C10B(H10D,H10E,H10F)
7.b Ternary CH refined with riding coordinates:
 C8(H8), C8B(H8B)
7.c Aromatic/amide H refined with riding coordinates:
 C3(H3), C4(H4), C6(H6), C7(H7), C12(H12), C13(H13), C14(H14), C15(H15),
 C16(H16), C18(H18), C19(H19), C20(H20), C21(H21), C22(H22), C24(H24), C25(H25),
  C29(H29), C30(H30), C33(H33), C34(H34), C35(H35), C37(H37), C38(H38),
 C3B(H3B), C4B(H4B), C6B(H6B), C7B(H7B), C12B(H12B), C13B(H13B), C14B(H14B),
 C15B(H15B), C16B(H16B), C18B(H18B), C19B(H19B), C20B(H20B), C21B(H21B),
 C22B(H22B), C24B(H24B), C25B(H25B), C29B(H29B), C30B(H30B), C33B(H33B),
 C34B(H34B), C35B(H35B), C37B(H37B), C38B(H38B)
7.d Fitted hexagon refined as free rotating group:
 C11B(C12B,C13B,C14B,C15B,C16B), C17B(C18B,C19B,C20B,C21B,C22B)
7.e Idealised Me refined as rotating group:
 C1(H1A,H1B,H1C), C9(H9A,H9B,H9C), C10(H10A,H10B,H10C), C1B(H1BA,H1BB,H1BC)
;
_olex2_submission_special_instructions 'No special instructions were received'

loop_
_space_group_symop_operation_xyz
'x, y, z'
'-x+1/2, y+1/2, -z+1/2'
'-x, -y, -z'
'x-1/2, -y-1/2, z-1/2'

loop_
_atom_site_label
_atom_site_type_symbol
_atom_site_fract_x
_atom_site_fract_y
_atom_site_fract_z
_atom_site_U_iso_or_equiv
_atom_site_adp_type
_atom_site_occupancy
_atom_site_site_symmetry_order
_atom_site_calc_flag
_atom_site_refinement_flags_posn
_atom_site_refinement_flags_adp
_atom_site_refinement_flags_occupancy
_atom_site_disorder_assembly
_atom_site_disorder_group
Os1 Os 0.92136(2) 0.13822(2) 0.61373(2) 0.01586(6) Uani 0.9036(8) 1 d . . P A 1
Cl1 Cl 1.07198(7) 0.19601(8) 0.56810(7) 0.0224(2) Uani 0.9036(8) 1 d . . P A 1
Cl2 Cl 0.86148(7) 0.16049(8) 0.46723(6) 0.0211(2) Uani 0.9036(8) 1 d . . P A 1
P1 P 0.87783(8) 0.29827(9) 0.64301(7) 0.0160(2) Uani 0.9036(8) 1 d . . P A 1
C1 C 0.7373(4) -0.0048(4) 0.5491(4) 0.0419(15) Uani 0.9036(8) 1 d D . P A 1
H1A H 0.705195 -0.063767 0.565215 0.063 Uiso 0.9036(8) 1 calc R U P A 1
H1B H 0.759782 -0.012751 0.492432 0.063 Uiso 0.9036(8) 1 calc R U P A 1
H1C H 0.692056 0.048911 0.548383 0.063 Uiso 0.9036(8) 1 calc R U P A 1
C2 C 0.8215(3) 0.0153(3) 0.6124(3) 0.0241(11) Uani 0.9036(8) 1 d D . P A 1
C3 C 0.8096(3) 0.0715(3) 0.6839(3) 0.0250(11) Uani 0.9036(8) 1 d D . P A 1
H3 H 0.747632 0.094076 0.694358 0.030 Uiso 0.9036(8) 1 calc R U P A 1
C4 C 0.8907(3) 0.0951(3) 0.7414(3) 0.0244(10) Uani 0.9036(8) 1 d D . P A 1
H4 H 0.881761 0.135000 0.788843 0.029 Uiso 0.9036(8) 1 calc R U P A 1
C5 C 0.9838(3) 0.0607(3) 0.7299(3) 0.0225(10) Uani 0.9036(8) 1 d D . P A 1
C6 C 0.9934(3) 0.0015(3) 0.6568(3) 0.0245(10) Uani 0.9036(8) 1 d D . P A 1
H6 H 1.054872 -0.023031 0.647082 0.029 Uiso 0.9036(8) 1 calc R U P A 1
C7 C 0.9150(3) -0.0211(3) 0.5993(3) 0.0250(11) Uani 0.9036(8) 1 d D . P A 1
H7 H 0.923694 -0.060566 0.551564 0.030 Uiso 0.9036(8) 1 calc R U P A 1
C8 C 1.0646(4) 0.0796(4) 0.7976(4) 0.0421(15) Uani 0.9036(8) 1 d D . P A 1
H8 H 1.059968 0.148163 0.815357 0.051 Uiso 0.9036(8) 1 calc R U P A 1
C9 C 1.0496(4) 0.0166(4) 0.8758(4) 0.0480(17) Uani 0.9036(8) 1 d D . P A 1
H9A H 1.056380 -0.051222 0.860968 0.072 Uiso 0.9036(8) 1 calc R U P A 1
H9B H 0.985315 0.027812 0.893905 0.072 Uiso 0.9036(8) 1 calc R U P A 1
H9C H 1.097732 0.033202 0.922291 0.072 Uiso 0.9036(8) 1 calc R U P A 1
C10 C 1.1636(4) 0.0647(6) 0.7677(5) 0.075(3) Uani 0.9036(8) 1 d D . P A 1
H10A H 1.175227 -0.004151 0.760791 0.113 Uiso 0.9036(8) 1 calc R U P A 1
H10B H 1.211984 0.091162 0.809865 0.113 Uiso 0.9036(8) 1 calc R U P A 1
H10C H 1.167701 0.097304 0.713201 0.113 Uiso 0.9036(8) 1 calc R U P A 1
C11 C 0.9589(3) 0.3627(3) 0.7212(3) 0.0202(9) Uani 0.9036(8) 1 d . . P A 1
C12 C 0.9314(4) 0.4513(3) 0.7533(3) 0.0277(11) Uani 0.9036(8) 1 d . . P A 1
H12 H 0.869530 0.476319 0.736459 0.033 Uiso 0.9036(8) 1 calc R U P A 1
C13 C 0.9929(4) 0.5026(4) 0.8088(3) 0.0363(13) Uani 0.9036(8) 1 d . . P A 1
H13 H 0.972975 0.562292 0.830444 0.044 Uiso 0.9036(8) 1 calc R U P A 1
C14 C 1.0836(4) 0.4677(4) 0.8332(3) 0.0359(13) Uani 0.9036(8) 1 d . . P A 1
H14 H 1.125913 0.503184 0.871646 0.043 Uiso 0.9036(8) 1 calc R U P A 1
C15 C 1.1124(4) 0.3804(4) 0.8013(3) 0.0305(12) Uani 0.9036(8) 1 d . . P A 1
H15 H 1.174668 0.356100 0.817848 0.037 Uiso 0.9036(8) 1 calc R U P A 1
C16 C 1.0501(3) 0.3285(3) 0.7450(3) 0.0227(10) Uani 0.9036(8) 1 d . . P A 1
H16 H 1.070352 0.269180 0.722794 0.027 Uiso 0.9036(8) 1 calc R U P A 1
C17 C 0.8601(3) 0.3895(3) 0.5609(3) 0.0190(10) Uani 0.9036(8) 1 d . . P A 1
C18 C 0.7926(3) 0.4633(4) 0.5676(3) 0.0283(11) Uani 0.9036(8) 1 d . . P A 1
H18 H 0.752286 0.462901 0.612965 0.034 Uiso 0.9036(8) 1 calc R U P A 1
C19 C 0.7848(4) 0.5367(4) 0.5079(4) 0.0350(13) Uani 0.9036(8) 1 d . . P A 1
H19 H 0.740991 0.587847 0.513863 0.042 Uiso 0.9036(8) 1 calc R U P A 1
C20 C 0.8408(4) 0.5353(4) 0.4398(3) 0.0328(13) Uani 0.9036(8) 1 d . . P A 1
H20 H 0.834385 0.584964 0.398498 0.039 Uiso 0.9036(8) 1 calc R U P A 1
C21 C 0.9053(4) 0.4628(4) 0.4316(3) 0.0303(12) Uani 0.9036(8) 1 d . . P A 1
H21 H 0.942998 0.461850 0.384394 0.036 Uiso 0.9036(8) 1 calc R U P A 1
C22 C 0.9157(3) 0.3906(3) 0.4924(3) 0.0219(10) Uani 0.9036(8) 1 d . . P A 1
H22 H 0.961641 0.341286 0.486929 0.026 Uiso 0.9036(8) 1 calc R U P A 1
C23 C 0.7643(3) 0.2956(3) 0.6929(3) 0.0150(9) Uani 0.9036(8) 1 d D . P A 1
C24 C 0.7660(3) 0.2980(3) 0.7814(3) 0.0185(9) Uani 0.9036(8) 1 d D . P A 1
H24 H 0.825286 0.309376 0.813683 0.022 Uiso 0.9036(8) 1 calc R U P A 1
C25 C 0.6846(3) 0.2845(3) 0.8236(3) 0.0224(10) Uani 0.9036(8) 1 d D . P A 1
H25 H 0.689243 0.284456 0.883983 0.027 Uiso 0.9036(8) 1 calc R U P A 1
C26 C 0.5959(3) 0.2709(3) 0.7783(3) 0.0207(10) Uani 0.9036(8) 1 d D . P A 1
C27 C 0.5907(3) 0.2678(3) 0.6883(3) 0.0176(10) Uani 0.9036(8) 1 d D . P A 1
C28 C 0.6761(3) 0.2776(3) 0.6449(3) 0.0169(9) Uani 0.9036(8) 1 d D . P A 1
C29 C 0.6665(3) 0.2668(3) 0.5545(3) 0.0183(11) Uani 0.9036(8) 1 d D . P A 1
H29 H 0.722464 0.268966 0.524448 0.022 Uiso 0.9036(8) 1 calc R U P A 1
C30 C 0.5805(4) 0.2536(5) 0.5104(3) 0.0227(12) Uani 0.9036(8) 1 d D . P A 1
H30 H 0.577669 0.247075 0.450391 0.027 Uiso 0.9036(8) 1 calc R U P A 1
C31 C 0.4938(3) 0.2493(5) 0.5515(3) 0.0196(10) Uani 0.9036(8) 1 d D . P A 1
C32 C 0.5001(3) 0.2549(4) 0.6414(3) 0.0166(10) Uani 0.9036(8) 1 d D . P A 1
C33 C 0.4035(4) 0.2383(4) 0.5081(3) 0.0279(14) Uani 0.9036(8) 1 d D . P A 1
H33 H 0.397871 0.234657 0.447866 0.033 Uiso 0.9036(8) 1 calc R U P A 1
C34 C 0.3219(3) 0.2326(4) 0.5514(4) 0.0277(13) Uani 0.9036(8) 1 d D . P A 1
H34 H 0.261150 0.225382 0.520390 0.033 Uiso 0.9036(8) 1 calc R U P A 1
C35 C 0.3272(3) 0.2373(4) 0.6389(4) 0.0259(13) Uani 0.9036(8) 1 d D . P A 1
H35 H 0.270226 0.233623 0.667358 0.031 Uiso 0.9036(8) 1 calc R U P A 1
C36 C 0.4148(3) 0.2472(5) 0.6855(3) 0.0197(10) Uani 0.9036(8) 1 d D . P A 1
C37 C 0.4244(4) 0.2503(5) 0.7761(3) 0.0236(11) Uani 0.9036(8) 1 d D . P A 1
H37 H 0.368506 0.244778 0.805964 0.028 Uiso 0.9036(8) 1 calc R U P A 1
C38 C 0.5094(3) 0.2606(4) 0.8201(3) 0.0251(13) Uani 0.9036(8) 1 d D . P A 1
H38 H 0.512764 0.261121 0.880373 0.030 Uiso 0.9036(8) 1 calc R U P A 1
Os1B Os 0.92525(15) 0.3665(2) 0.61808(14) 0.0485(9) Uani 0.0964(8) 1 d . U P A 2
Cl1B Cl 1.0747(10) 0.3043(14) 0.5740(10) 0.062(4) Uani 0.0964(8) 1 d . U P A 2
Cl2B Cl 0.8660(11) 0.3433(14) 0.4706(9) 0.058(4) Uani 0.0964(8) 1 d . U P A 2
P1B P 0.8813(11) 0.2089(13) 0.6459(10) 0.049(3) Uani 0.0964(8) 1 d . U P A 2
C1B C 0.761(3) 0.527(4) 0.538(3) 0.050(3) Uiso 0.0964(8) 1 d D U P A 2
H1BA H 0.726160 0.583976 0.556223 0.075 Uiso 0.0964(8) 1 calc R U P A 2
H1BB H 0.715386 0.474711 0.525672 0.075 Uiso 0.0964(8) 1 calc R U P A 2
H1BC H 0.792763 0.542972 0.487117 0.075 Uiso 0.0964(8) 1 calc R U P A 2
C2B C 0.834(2) 0.498(2) 0.6080(19) 0.050(3) Uiso 0.0964(8) 1 d D U P A 2
C3B C 0.930(2) 0.524(3) 0.603(2) 0.050(3) Uiso 0.0964(8) 1 d D U P A 2
H3B H 0.947575 0.559415 0.555433 0.060 Uiso 0.0964(8) 1 calc R U P A 2
C4B C 1.002(2) 0.498(3) 0.669(2) 0.050(3) Uiso 0.0964(8) 1 d D U P A 2
H4B H 1.066161 0.518380 0.664734 0.060 Uiso 0.0964(8) 1 calc R U P A 2
C5B C 0.980(2) 0.441(3) 0.739(2) 0.050(3) Uiso 0.0964(8) 1 d D U P A 2
C6B C 0.882(2) 0.417(3) 0.744(2) 0.050(3) Uiso 0.0964(8) 1 d D U P A 2
H6B H 0.863759 0.381107 0.791017 0.060 Uiso 0.0964(8) 1 calc R U P A 2
C7B C 0.810(2) 0.444(3) 0.680(2) 0.050(3) Uiso 0.0964(8) 1 d D U P A 2
H7B H 0.745580 0.425795 0.685306 0.060 Uiso 0.0964(8) 1 calc R U P A 2
C8B C 1.056(2) 0.416(3) 0.809(2) 0.050(3) Uiso 0.0964(8) 1 d D U P A 2
H8B H 1.041195 0.349070 0.828048 0.060 Uiso 0.0964(8) 1 calc R U P A 2
C9B C 1.041(4) 0.482(4) 0.885(3) 0.050(3) Uiso 0.0964(8) 1 d D U P A 2
H9BA H 1.101749 0.516400 0.897262 0.075 Uiso 0.0964(8) 1 d R U P A 2
H9BB H 1.026809 0.445000 0.935402 0.075 Uiso 0.0964(8) 1 d R U P A 2
H9BC H 0.989409 0.527800 0.870622 0.075 Uiso 0.0964(8) 1 d R U P A 2
C10B C 1.158(3) 0.413(4) 0.785(3) 0.050(3) Uiso 0.0964(8) 1 d D U P A 2
H10D H 1.158643 0.410721 0.723284 0.075 Uiso 0.0964(8) 1 d R U P A 2
H10E H 1.187223 0.353961 0.809834 0.075 Uiso 0.0964(8) 1 d R U P A 2
H10F H 1.194233 0.468561 0.807664 0.075 Uiso 0.0964(8) 1 d R U P A 2
C11B C 0.858(3) 0.102(3) 0.567(2) 0.050(3) Uiso 0.0964(8) 1 d G U P A 2
C12B C 0.914(2) 0.106(2) 0.499(2) 0.050(3) Uiso 0.0964(8) 1 d G U P A 2
H12B H 0.960949 0.155664 0.496816 0.060 Uiso 0.0964(8) 1 calc R U P A 2
C13B C 0.902(3) 0.039(3) 0.434(2) 0.050(3) Uiso 0.0964(8) 1 d G U P A 2
H13B H 0.940510 0.042549 0.387272 0.060 Uiso 0.0964(8) 1 calc R U P A 2
C14B C 0.834(3) -0.033(2) 0.437(2) 0.050(3) Uiso 0.0964(8) 1 d G U P A 2
H14B H 0.825532 -0.078720 0.392740 0.060 Uiso 0.0964(8) 1 calc R U P A 2
C15B C 0.778(2) -0.038(3) 0.506(3) 0.050(3) Uiso 0.0964(8) 1 d G U P A 2
H15B H 0.730992 -0.086876 0.507751 0.060 Uiso 0.0964(8) 1 calc R U P A 2
C16B C 0.790(3) 0.030(3) 0.571(2) 0.050(3) Uiso 0.0964(8) 1 d G U P A 2
H16B H 0.751429 0.026239 0.617297 0.060 Uiso 0.0964(8) 1 calc R U P A 2
C17B C 0.963(2) 0.142(3) 0.720(2) 0.050(3) Uiso 0.0964(8) 1 d G U P A 2
C18B C 0.931(2) 0.056(3) 0.752(3) 0.050(3) Uiso 0.0964(8) 1 d G U P A 2
H18B H 0.868896 0.032458 0.733617 0.060 Uiso 0.0964(8) 1 calc R U P A 2
C19B C 0.990(3) 0.003(2) 0.811(2) 0.050(3) Uiso 0.0964(8) 1 d G U P A 2
H19B H 0.967602 -0.055383 0.832473 0.060 Uiso 0.0964(8) 1 calc R U P A 2
C20B C 1.081(3) 0.037(3) 0.838(2) 0.050(3) Uiso 0.0964(8) 1 d G U P A 2
H20B H 1.120654 0.001731 0.878055 0.060 Uiso 0.0964(8) 1 calc R U P A 2
C21B C 1.113(2) 0.123(3) 0.806(2) 0.050(3) Uiso 0.0964(8) 1 d G U P A 2
H21B H 1.174999 0.146687 0.824783 0.060 Uiso 0.0964(8) 1 calc R U P A 2
C22B C 1.054(3) 0.176(2) 0.748(2) 0.050(3) Uiso 0.0964(8) 1 d G U P A 2
H22B H 1.076293 0.234530 0.725927 0.060 Uiso 0.0964(8) 1 calc R U P A 2
C23B C 0.766(2) 0.215(3) 0.699(2) 0.050(3) Uiso 0.0964(8) 1 d D U P A 2
C24B C 0.767(2) 0.210(2) 0.787(2) 0.050(3) Uiso 0.0964(8) 1 d D U P A 2
H24B H 0.827254 0.202145 0.818597 0.060 Uiso 0.0964(8) 1 calc R U P A 2
C25B C 0.686(3) 0.214(3) 0.830(2) 0.050(3) Uiso 0.0964(8) 1 d D U P A 2
H25B H 0.690729 0.206355 0.889449 0.060 Uiso 0.0964(8) 1 calc R U P A 2
C26B C 0.598(2) 0.231(4) 0.786(2) 0.050(3) Uiso 0.0964(8) 1 d D U P A 2
C27B C 0.591(2) 0.236(4) 0.695(2) 0.050(3) Uiso 0.0964(8) 1 d D U P A 2
C28B C 0.676(2) 0.226(4) 0.651(2) 0.050(3) Uiso 0.0964(8) 1 d D U P A 2
C29B C 0.664(3) 0.236(4) 0.561(2) 0.050(3) Uiso 0.0964(8) 1 d D U P A 2
H29B H 0.720147 0.238093 0.530621 0.060 Uiso 0.0964(8) 1 calc R U P A 2
C30B C 0.578(3) 0.243(6) 0.517(2) 0.050(3) Uiso 0.0964(8) 1 d D U P A 2
H30B H 0.574128 0.245148 0.456228 0.060 Uiso 0.0964(8) 1 calc R U P A 2
C31B C 0.492(3) 0.248(6) 0.559(3) 0.050(3) Uiso 0.0964(8) 1 d D U P A 2
C32B C 0.500(2) 0.244(5) 0.649(3) 0.050(3) Uiso 0.0964(8) 1 d D U P A 2
C33B C 0.401(4) 0.259(5) 0.516(3) 0.050(3) Uiso 0.0964(8) 1 d D U P A 2
H33B H 0.395139 0.264673 0.456227 0.060 Uiso 0.0964(8) 1 calc R U P A 2
C34B C 0.320(3) 0.260(5) 0.560(4) 0.050(3) Uiso 0.0964(8) 1 d D U P A 2
H34B H 0.259068 0.263634 0.529757 0.060 Uiso 0.0964(8) 1 calc R U P A 2
C35B C 0.327(3) 0.256(5) 0.648(4) 0.050(3) Uiso 0.0964(8) 1 d D U P A 2
H35B H 0.270104 0.259573 0.677114 0.060 Uiso 0.0964(8) 1 calc R U P A 2
C36B C 0.415(3) 0.248(6) 0.694(3) 0.050(3) Uiso 0.0964(8) 1 d D U P A 2
C37B C 0.426(3) 0.243(6) 0.784(3) 0.050(3) Uiso 0.0964(8) 1 d D U P A 2
H37B H 0.370253 0.247359 0.814139 0.060 Uiso 0.0964(8) 1 calc R U P A 2
C38B C 0.511(3) 0.232(4) 0.827(3) 0.050(3) Uiso 0.0964(8) 1 d D U P A 2
H38B H 0.514054 0.225665 0.887371 0.060 Uiso 0.0964(8) 1 calc R U P A 2

loop_
_atom_site_aniso_label
_atom_site_aniso_U_11
_atom_site_aniso_U_22
_atom_site_aniso_U_33
_atom_site_aniso_U_23
_atom_site_aniso_U_13
_atom_site_aniso_U_12
Os1 0.01338(8) 0.01915(10) 0.01551(9) -0.00278(8) 0.00400(6) -0.00172(8)
Cl1 0.0143(5) 0.0300(7) 0.0238(6) -0.0039(5) 0.0069(4) -0.0042(5)
Cl2 0.0212(5) 0.0280(7) 0.0145(5) -0.0025(4) 0.0034(4) -0.0025(4)
P1 0.0130(5) 0.0197(6) 0.0154(6) -0.0022(5) 0.0024(4) -0.0010(5)
C1 0.043(3) 0.038(3) 0.041(3) 0.012(3) -0.017(3) -0.023(3)
C2 0.025(2) 0.021(3) 0.026(3) 0.006(2) -0.003(2) -0.011(2)
C3 0.018(2) 0.028(3) 0.031(3) 0.007(2) 0.014(2) -0.001(2)
C4 0.038(3) 0.023(3) 0.014(2) 0.0034(19) 0.011(2) 0.003(2)
C5 0.021(2) 0.021(3) 0.025(2) 0.008(2) -0.0026(19) -0.0029(19)
C6 0.021(2) 0.020(3) 0.033(3) 0.005(2) 0.008(2) 0.0043(19)
C7 0.039(3) 0.016(2) 0.022(3) -0.0027(19) 0.012(2) -0.001(2)
C8 0.051(4) 0.024(3) 0.046(3) 0.012(3) -0.024(3) -0.011(3)
C9 0.065(4) 0.033(3) 0.041(4) 0.014(3) -0.027(3) -0.007(3)
C10 0.030(3) 0.093(6) 0.097(6) 0.056(5) -0.030(3) -0.019(4)
C11 0.018(2) 0.023(2) 0.019(2) 0.000(2) 0.0014(17) -0.003(2)
C12 0.032(3) 0.021(3) 0.030(3) 0.000(2) 0.000(2) -0.003(2)
C13 0.046(3) 0.025(3) 0.037(3) -0.013(2) -0.003(3) -0.005(2)
C14 0.043(3) 0.031(3) 0.031(3) -0.003(2) -0.008(2) -0.016(3)
C15 0.026(3) 0.035(3) 0.028(3) 0.006(2) -0.005(2) -0.010(2)
C16 0.022(2) 0.028(3) 0.018(2) 0.0023(19) 0.0023(18) -0.0052(19)
C17 0.019(2) 0.019(2) 0.020(2) 0.0001(18) 0.0009(18) -0.0066(18)
C18 0.029(3) 0.026(3) 0.030(3) 0.002(2) 0.003(2) -0.004(2)
C19 0.037(3) 0.026(3) 0.042(3) 0.010(3) 0.002(3) 0.001(2)
C20 0.038(3) 0.027(3) 0.031(3) 0.011(2) -0.013(2) -0.014(2)
C21 0.031(3) 0.035(3) 0.024(3) 0.004(2) -0.002(2) -0.016(2)
C22 0.025(2) 0.021(3) 0.020(2) -0.0017(19) 0.0016(19) -0.009(2)
C23 0.016(2) 0.015(2) 0.014(2) 0.0017(17) 0.0034(17) 0.0028(17)
C24 0.017(2) 0.020(2) 0.017(2) -0.0049(18) -0.0042(17) 0.0011(18)
C25 0.027(2) 0.030(3) 0.011(2) -0.0023(19) 0.0046(18) -0.001(2)
C26 0.022(2) 0.021(3) 0.020(2) -0.0011(19) 0.0055(18) -0.0023(19)
C27 0.020(2) 0.017(3) 0.017(2) -0.0010(18) 0.0066(18) 0.0005(19)
C28 0.013(2) 0.025(3) 0.014(2) 0.0002(18) 0.0057(16) 0.0018(18)
C29 0.016(2) 0.024(3) 0.016(2) -0.0015(19) 0.0058(17) -0.0011(19)
C30 0.021(2) 0.033(3) 0.015(2) -0.003(2) 0.0039(18) -0.002(2)
C31 0.015(2) 0.024(3) 0.020(2) -0.002(2) 0.0033(18) 0.0001(19)
C32 0.013(2) 0.017(3) 0.020(2) -0.0015(19) 0.0026(17) 0.0000(17)
C33 0.023(2) 0.036(4) 0.023(3) -0.002(2) -0.005(2) -0.001(2)
C34 0.015(2) 0.028(3) 0.040(3) -0.002(3) -0.004(2) -0.003(2)
C35 0.015(2) 0.028(4) 0.036(3) 0.000(2) 0.009(2) 0.000(2)
C36 0.015(2) 0.019(2) 0.026(3) 0.000(2) 0.0079(19) -0.0002(18)
C37 0.021(2) 0.027(3) 0.024(3) -0.001(2) 0.011(2) 0.000(2)
C38 0.029(3) 0.030(3) 0.018(2) 0.000(2) 0.009(2) -0.001(2)
Os1B 0.0239(11) 0.089(2) 0.0324(12) 0.0058(13) 0.0020(8) 0.0037(12)
Cl1B 0.039(4) 0.102(10) 0.046(7) -0.002(7) 0.007(4) 0.018(5)
Cl2B 0.043(6) 0.092(9) 0.038(3) -0.002(5) -0.003(5) -0.006(7)
P1B 0.041(5) 0.068(4) 0.039(5) -0.010(4) 0.005(4) 0.020(4)

loop_
_atom_type_symbol
_atom_type_description
_atom_type_scat_dispersion_real
_atom_type_scat_dispersion_imag
_atom_type_scat_source
C C 0.0033 0.0016 'International Tables Vol C Tables 4.2.6.8 and 6.1.1.4'
H H 0.0000 0.0000 'International Tables Vol C Tables 4.2.6.8 and 6.1.1.4'
Cl Cl 0.1484 0.1585 'International Tables Vol C Tables 4.2.6.8 and 6.1.1.4'
Os Os -1.2165 7.6030 'International Tables Vol C Tables 4.2.6.8 and 6.1.1.4'
P P 0.1023 0.0942 'International Tables Vol C Tables 4.2.6.8 and 6.1.1.4'

loop_
_geom_angle_atom_site_label_1
_geom_angle_atom_site_label_2
_geom_angle_atom_site_label_3
_geom_angle
_geom_angle_site_symmetry_1
_geom_angle_site_symmetry_3
_geom_angle_publ_flag
Cl2 Os1 Cl1 84.93(4) . . ?
P1 Os1 Cl1 89.43(4) . . ?
P1 Os1 Cl2 89.55(4) . . ?
C2 Os1 Cl1 145.12(13) . . ?
C2 Os1 Cl2 85.59(12) . . ?
C2 Os1 P1 123.98(13) . . ?
C2 Os1 C5 80.57(17) . . ?
C2 Os1 C6 67.08(17) . . ?
C2 Os1 C7 37.69(17) . . ?
C3 Os1 Cl1 164.74(13) . . ?
C3 Os1 Cl2 109.53(13) . . ?
C3 Os1 P1 95.38(13) . . ?
C3 Os1 C2 36.92(17) . . ?
C3 Os1 C5 68.15(17) . . ?
C3 Os1 C6 78.94(17) . . ?
C3 Os1 C7 66.87(17) . . ?
C4 Os1 Cl1 127.69(13) . . ?
C4 Os1 Cl2 147.38(13) . . ?
C4 Os1 P1 90.27(13) . . ?
C4 Os1 C2 67.72(18) . . ?
C4 Os1 C3 38.09(17) . . ?
C4 Os1 C5 37.27(17) . . ?
C4 Os1 C6 66.62(17) . . ?
C4 Os1 C7 79.10(17) . . ?
C5 Os1 Cl1 96.63(12) . . ?
C5 Os1 Cl2 157.86(12) . . ?
C5 Os1 P1 112.51(13) . . ?
C6 Os1 Cl1 89.56(12) . . ?
C6 Os1 Cl2 120.81(13) . . ?
C6 Os1 P1 149.39(13) . . ?
C6 Os1 C5 37.40(17) . . ?
C7 Os1 Cl1 109.16(12) . . ?
C7 Os1 Cl2 91.30(12) . . ?
C7 Os1 P1 161.40(12) . . ?
C7 Os1 C5 67.26(17) . . ?
C7 Os1 C6 36.50(17) . . ?
C11 P1 Os1 115.92(15) . . ?
C17 P1 Os1 122.76(15) . . ?
C17 P1 C11 100.2(2) . . ?
C17 P1 C23 104.5(2) . . ?
C23 P1 Os1 108.16(14) . . ?
C23 P1 C11 103.22(19) . . ?
H1A C1 H1B 109.5 . . ?
H1A C1 H1C 109.5 . . ?
H1B C1 H1C 109.5 . . ?
C2 C1 H1A 109.5 . . ?
C2 C1 H1B 109.5 . . ?
C2 C1 H1C 109.5 . . ?
C1 C2 Os1 127.5(3) . . ?
C3 C2 Os1 71.1(3) . . ?
C3 C2 C1 120.1(5) . . ?
C3 C2 C7 119.2(4) . . ?
C7 C2 Os1 72.0(3) . . ?
C7 C2 C1 120.7(5) . . ?
Os1 C3 H3 130.3 . . ?
C2 C3 Os1 71.9(3) . . ?
C2 C3 H3 120.0 . . ?
C2 C3 C4 120.0(4) . . ?
C4 C3 Os1 70.3(2) . . ?
C4 C3 H3 120.0 . . ?
Os1 C4 H4 128.1 . . ?
C3 C4 Os1 71.6(2) . . ?
C3 C4 H4 119.0 . . ?
C5 C4 Os1 73.6(3) . . ?
C5 C4 C3 122.0(4) . . ?
C5 C4 H4 119.0 . . ?
C4 C5 Os1 69.1(2) . . ?
C4 C5 C6 116.7(4) . . ?
C4 C5 C8 119.4(5) . . ?
C6 C5 Os1 71.0(3) . . ?
C6 C5 C8 123.6(4) . . ?
C8 C5 Os1 135.3(3) . . ?
Os1 C6 H6 130.5 . . ?
C5 C6 Os1 71.6(3) . . ?
C5 C6 H6 119.0 . . ?
C7 C6 Os1 71.7(3) . . ?
C7 C6 C5 121.9(4) . . ?
C7 C6 H6 119.0 . . ?
Os1 C7 H7 130.6 . . ?
C2 C7 Os1 70.3(3) . . ?
C2 C7 H7 119.9 . . ?
C6 C7 Os1 71.8(3) . . ?
C6 C7 C2 120.1(4) . . ?
C6 C7 H7 119.9 . . ?
C5 C8 H8 107.6 . . ?
C5 C8 C9 108.8(4) . . ?
C5 C8 C10 113.9(5) . . ?
C9 C8 H8 107.6 . . ?
C10 C8 H8 107.6 . . ?
C10 C8 C9 111.2(5) . . ?
C8 C9 H9A 109.5 . . ?
C8 C9 H9B 109.5 . . ?
C8 C9 H9C 109.5 . . ?
H9A C9 H9B 109.5 . . ?
H9A C9 H9C 109.5 . . ?
H9B C9 H9C 109.5 . . ?
C8 C10 H10A 109.5 . . ?
C8 C10 H10B 109.5 . . ?
C8 C10 H10C 109.5 . . ?
H10A C10 H10B 109.5 . . ?
H10A C10 H10C 109.5 . . ?
H10B C10 H10C 109.5 . . ?
C12 C11 P1 120.1(3) . . ?
C16 C11 P1 121.0(4) . . ?
C16 C11 C12 118.7(4) . . ?
C11 C12 H12 119.6 . . ?
C13 C12 C11 120.9(5) . . ?
C13 C12 H12 119.6 . . ?
C12 C13 H13 119.9 . . ?
C12 C13 C14 120.3(5) . . ?
C14 C13 H13 119.9 . . ?
C13 C14 H14 120.2 . . ?
C13 C14 C15 119.7(5) . . ?
C15 C14 H14 120.2 . . ?
C14 C15 H15 120.0 . . ?
C14 C15 C16 120.0(5) . . ?
C16 C15 H15 120.0 . . ?
C11 C16 C15 120.4(5) . . ?
C11 C16 H16 119.8 . . ?
C15 C16 H16 119.8 . . ?
C18 C17 P1 120.7(3) . . ?
C22 C17 P1 120.9(3) . . ?
C22 C17 C18 118.4(4) . . ?
C17 C18 H18 119.9 . . ?
C19 C18 C17 120.2(5) . . ?
C19 C18 H18 119.9 . . ?
C18 C19 H19 120.0 . . ?
C20 C19 C18 120.0(5) . . ?
C20 C19 H19 120.0 . . ?
C19 C20 H20 119.8 . . ?
C21 C20 C19 120.4(5) . . ?
C21 C20 H20 119.8 . . ?
C20 C21 H21 120.0 . . ?
C20 C21 C22 120.0(5) . . ?
C22 C21 H21 120.0 . . ?
C17 C22 C21 121.0(5) . . ?
C17 C22 H22 119.5 . . ?
C21 C22 H22 119.5 . . ?
C24 C23 P1 119.3(3) . . ?
C24 C23 C28 118.7(4) . . ?
C28 C23 P1 121.4(3) . . ?
C23 C24 H24 118.8 . . ?
C25 C24 C23 122.5(4) . . ?
C25 C24 H24 118.8 . . ?
C24 C25 H25 119.8 . . ?
C24 C25 C26 120.4(4) . . ?
C26 C25 H25 119.8 . . ?
C25 C26 C27 119.1(4) . . ?
C25 C26 C38 121.9(4) . . ?
C27 C26 C38 119.0(4) . . ?
C26 C27 C28 120.2(4) . . ?
C26 C27 C32 119.5(4) . . ?
C32 C27 C28 120.3(4) . . ?
C23 C28 C27 119.0(4) . . ?
C23 C28 C29 123.8(4) . . ?
C29 C28 C27 117.1(4) . . ?
C28 C29 H29 118.9 . . ?
C30 C29 C28 122.1(4) . . ?
C30 C29 H29 118.9 . . ?
C29 C30 H30 119.1 . . ?
C29 C30 C31 121.8(4) . . ?
C31 C30 H30 119.1 . . ?
C32 C31 C30 118.1(4) . . ?
C33 C31 C30 123.5(4) . . ?
C33 C31 C32 118.3(4) . . ?
C27 C32 C36 119.8(4) . . ?
C31 C32 C27 120.3(4) . . ?
C31 C32 C36 119.9(4) . . ?
C31 C33 H33 119.5 . . ?
C34 C33 C31 121.0(4) . . ?
C34 C33 H33 119.5 . . ?
C33 C34 H34 119.4 . . ?
C35 C34 C33 121.1(4) . . ?
C35 C34 H34 119.4 . . ?
C34 C35 H35 119.7 . . ?
C34 C35 C36 120.5(4) . . ?
C36 C35 H35 119.7 . . ?
C35 C36 C32 119.0(4) . . ?
C35 C36 C37 122.7(4) . . ?
C37 C36 C32 118.3(4) . . ?
C36 C37 H37 119.0 . . ?
C38 C37 C36 121.9(4) . . ?
C38 C37 H37 119.0 . . ?
C26 C38 H38 119.2 . . ?
C37 C38 C26 121.5(4) . . ?
C37 C38 H38 119.2 . . ?
Cl1B Os1B Cl2B 84.8(5) . . ?
P1B Os1B Cl1B 88.0(6) . . ?
P1B Os1B Cl2B 88.9(6) . . ?
C2B Os1B Cl1B 140.9(10) . . ?
C2B Os1B Cl2B 83.9(9) . . ?
C2B Os1B P1B 128.9(10) . . ?
C2B Os1B C4B 66.9(10) . . ?
C2B Os1B C5B 80.3(11) . . ?
C2B Os1B C6B 66.9(10) . . ?
C2B Os1B C7B 37.4(7) . . ?
C3B Os1B Cl1B 106.8(10) . . ?
C3B Os1B Cl2B 92.3(10) . . ?
C3B Os1B P1B 165.2(10) . . ?
C3B Os1B C2B 36.8(7) . . ?
C3B Os1B C4B 37.5(7) . . ?
C3B Os1B C5B 67.7(11) . . ?
C3B Os1B C6B 78.3(11) . . ?
C3B Os1B C7B 66.3(10) . . ?
C4B Os1B Cl1B 89.7(11) . . ?
C4B Os1B Cl2B 124.5(10) . . ?
C4B Os1B P1B 146.1(9) . . ?
C4B Os1B C5B 36.9(7) . . ?
C4B Os1B C6B 65.6(11) . . ?
C5B Os1B Cl1B 99.7(10) . . ?
C5B Os1B Cl2B 160.0(11) . . ?
C5B Os1B P1B 110.6(10) . . ?
C6B Os1B Cl1B 132.5(9) . . ?
C6B Os1B Cl2B 142.7(9) . . ?
C6B Os1B P1B 91.8(11) . . ?
C6B Os1B C5B 37.1(7) . . ?
C7B Os1B Cl1B 166.5(10) . . ?
C7B Os1B Cl2B 106.7(9) . . ?
C7B Os1B P1B 99.2(10) . . ?
C7B Os1B C4B 78.0(12) . . ?
C7B Os1B C5B 67.0(11) . . ?
C7B Os1B C6B 36.6(7) . . ?
C11B P1B Os1B 129.3(14) . . ?
C17B P1B Os1B 116.2(15) . . ?
C17B P1B C11B 94.5(19) . . ?
C17B P1B C23B 104.6(18) . . ?
C23B P1B Os1B 106.8(13) . . ?
C23B P1B C11B 102.5(18) . . ?
H1BA C1B H1BB 109.5 . . ?
H1BA C1B H1BC 109.5 . . ?
H1BB C1B H1BC 109.5 . . ?
C2B C1B H1BA 109.5 . . ?
C2B C1B H1BB 109.5 . . ?
C2B C1B H1BC 109.5 . . ?
C1B C2B Os1B 129.1(9) . . ?
C3B C2B Os1B 70.9(16) . . ?
C3B C2B C1B 119(2) . . ?
C3B C2B C7B 118.2(17) . . ?
C7B C2B Os1B 71.5(18) . . ?
C7B C2B C1B 123(2) . . ?
Os1B C3B H3B 128.1 . . ?
C2B C3B Os1B 72.4(15) . . ?
C2B C3B H3B 119.6 . . ?
C2B C3B C4B 120.8(19) . . ?
C4B C3B Os1B 72.2(17) . . ?
C4B C3B H3B 119.6 . . ?
Os1B C4B H4B 131.0 . . ?
C3B C4B Os1B 70.3(17) . . ?
C3B C4B H4B 119.2 . . ?
C5B C4B Os1B 72(2) . . ?
C5B C4B C3B 121.6(18) . . ?
C5B C4B H4B 119.2 . . ?
C4B C5B Os1B 71(2) . . ?
C4B C5B C6B 116.5(17) . . ?
C4B C5B C8B 121(2) . . ?
C6B C5B Os1B 71(2) . . ?
C6B C5B C8B 122(2) . . ?
C8B C5B Os1B 133(3) . . ?
Os1B C6B H6B 130.2 . . ?
C5B C6B Os1B 72(2) . . ?
C5B C6B H6B 119.0 . . ?
C7B C6B Os1B 71(2) . . ?
C7B C6B C5B 122.1(19) . . ?
C7B C6B H6B 119.0 . . ?
Os1B C7B H7B 129.8 . . ?
C2B C7B Os1B 71.1(16) . . ?
C2B C7B H7B 119.7 . . ?
C6B C7B Os1B 72(2) . . ?
C6B C7B C2B 120.6(19) . . ?
C6B C7B H7B 119.7 . . ?
C5B C8B H8B 106.2 . . ?
C5B C8B C9B 107(2) . . ?
C9B C8B H8B 106.2 . . ?
C10B C8B C5B 116(2) . . ?
C10B C8B H8B 106.2 . . ?
C10B C8B C9B 114(3) . . ?
C8B C9B H9BA 105.8 . . ?
C8B C9B H9BB 111.6 . . ?
C8B C9B H9BC 111.0 . . ?
H9BA C9B H9BB 109.5 . . ?
H9BA C9B H9BC 109.5 . . ?
H9BB C9B H9BC 109.5 . . ?
C8B C10B H10D 110.2 . . ?
C8B C10B H10E 107.1 . . ?
C8B C10B H10F 111.0 . . ?
H10D C10B H10E 109.5 . . ?
H10D C10B H10F 109.5 . . ?
H10E C10B H10F 109.5 . . ?
C12B C11B P1B 112(2) . . ?
C12B C11B C16B 120.0 . . ?
C16B C11B P1B 127(2) . . ?
C11B C12B H12B 120.0 . . ?
C11B C12B C13B 120.0 . . ?
C13B C12B H12B 120.0 . . ?
C12B C13B H13B 120.0 . . ?
C12B C13B C14B 120.0 . . ?
C14B C13B H13B 120.0 . . ?
C13B C14B H14B 120.0 . . ?
C15B C14B C13B 120.0 . . ?
C15B C14B H14B 120.0 . . ?
C14B C15B H15B 120.0 . . ?
C14B C15B C16B 120.0 . . ?
C16B C15B H15B 120.0 . . ?
C11B C16B H16B 120.0 . . ?
C15B C16B C11B 120.0 . . ?
C15B C16B H16B 120.0 . . ?
C18B C17B P1B 118(2) . . ?
C18B C17B C22B 120.0 . . ?
C22B C17B P1B 122(2) . . ?
C17B C18B H18B 120.0 . . ?
C17B C18B C19B 120.0 . . ?
C19B C18B H18B 120.0 . . ?
C18B C19B H19B 120.0 . . ?
C20B C19B C18B 120.0 . . ?
C20B C19B H19B 120.0 . . ?
C19B C20B H20B 120.0 . . ?
C21B C20B C19B 120.0 . . ?
C21B C20B H20B 120.0 . . ?
C20B C21B H21B 120.0 . . ?
C20B C21B C22B 120.0 . . ?
C22B C21B H21B 120.0 . . ?
C17B C22B H22B 120.0 . . ?
C21B C22B C17B 120.0 . . ?
C21B C22B H22B 120.0 . . ?
C24B C23B P1B 120(2) . . ?
C24B C23B C28B 118(2) . . ?
C28B C23B P1B 121(2) . . ?
C23B C24B H24B 118.3 . . ?
C25B C24B C23B 123(2) . . ?
C25B C24B H24B 118.3 . . ?
C24B C25B H25B 119.9 . . ?
C24B C25B C26B 120(2) . . ?
C26B C25B H25B 119.9 . . ?
C25B C26B C27B 119(2) . . ?
C25B C26B C38B 122(2) . . ?
C27B C26B C38B 118.6(19) . . ?
C26B C27B C28B 120.0(18) . . ?
C26B C27B C32B 120.1(18) . . ?
C32B C27B C28B 119.7(18) . . ?
C23B C28B C27B 118.7(19) . . ?
C23B C28B C29B 124(2) . . ?
C29B C28B C27B 116.8(19) . . ?
C28B C29B H29B 118.5 . . ?
C30B C29B C28B 123(2) . . ?
C30B C29B H29B 118.5 . . ?
C29B C30B H30B 119.5 . . ?
C29B C30B C31B 121(2) . . ?
C31B C30B H30B 119.5 . . ?
C32B C31B C30B 118(2) . . ?
C33B C31B C30B 123(2) . . ?
C33B C31B C32B 118(2) . . ?
C27B C32B C36B 119.3(18) . . ?
C31B C32B C27B 120.7(18) . . ?
C31B C32B C36B 119.9(18) . . ?
C31B C33B H33B 119.6 . . ?
C34B C33B C31B 121(2) . . ?
C34B C33B H33B 119.6 . . ?
C33B C34B H34B 119.3 . . ?
C33B C34B C35B 121(2) . . ?
C35B C34B H34B 119.3 . . ?
C34B C35B H35B 119.9 . . ?
C36B C35B C34B 120(2) . . ?
C36B C35B H35B 119.9 . . ?
C35B C36B C32B 119(2) . . ?
C35B C36B C37B 123(2) . . ?
C37B C36B C32B 118(2) . . ?
C36B C37B H37B 118.7 . . ?
C38B C37B C36B 123(2) . . ?
C38B C37B H37B 118.7 . . ?
C26B C38B H38B 119.4 . . ?
C37B C38B C26B 121(2) . . ?
C37B C38B H38B 119.4 . . ?

loop_
_geom_bond_atom_site_label_1
_geom_bond_atom_site_label_2
_geom_bond_distance
_geom_bond_site_symmetry_2
_geom_bond_publ_flag
Os1 Cl1 2.4230(10) . ?
Os1 Cl2 2.4129(10) . ?
Os1 P1 2.3678(12) . ?
Os1 C2 2.210(4) . ?
Os1 C3 2.199(4) . ?
Os1 C4 2.182(4) . ?
Os1 C5 2.241(4) . ?
Os1 C6 2.234(5) . ?
Os1 C7 2.232(5) . ?
P1 C11 1.838(4) . ?
P1 C17 1.818(4) . ?
P1 C23 1.834(4) . ?
C1 H1A 0.9800 . ?
C1 H1B 0.9800 . ?
C1 H1C 0.9800 . ?
C1 C2 1.505(6) . ?
C2 C3 1.396(7) . ?
C2 C7 1.435(6) . ?
C3 H3 0.9500 . ?
C3 C4 1.430(6) . ?
C4 H4 0.9500 . ?
C4 C5 1.415(6) . ?
C5 C6 1.435(6) . ?
C5 C8 1.512(6) . ?
C6 H6 0.9500 . ?
C6 C7 1.399(6) . ?
C7 H7 0.9500 . ?
C8 H8 1.0000 . ?
C8 C9 1.545(7) . ?
C8 C10 1.516(9) . ?
C9 H9A 0.9800 . ?
C9 H9B 0.9800 . ?
C9 H9C 0.9800 . ?
C10 H10A 0.9800 . ?
C10 H10B 0.9800 . ?
C10 H10C 0.9800 . ?
C11 C12 1.401(6) . ?
C11 C16 1.385(6) . ?
C12 H12 0.9500 . ?
C12 C13 1.375(7) . ?
C13 H13 0.9500 . ?
C13 C14 1.383(7) . ?
C14 H14 0.9500 . ?
C14 C15 1.390(7) . ?
C15 H15 0.9500 . ?
C15 C16 1.394(6) . ?
C16 H16 0.9500 . ?
C17 C18 1.405(6) . ?
C17 C22 1.387(6) . ?
C18 H18 0.9500 . ?
C18 C19 1.389(7) . ?
C19 H19 0.9500 . ?
C19 C20 1.385(7) . ?
C20 H20 0.9500 . ?
C20 C21 1.368(7) . ?
C21 H21 0.9500 . ?
C21 C22 1.390(6) . ?
C22 H22 0.9500 . ?
C23 C24 1.395(6) . ?
C23 C28 1.415(5) . ?
C24 H24 0.9500 . ?
C24 C25 1.381(6) . ?
C25 H25 0.9500 . ?
C25 C26 1.391(6) . ?
C26 C27 1.419(6) . ?
C26 C38 1.434(6) . ?
C27 C28 1.434(5) . ?
C27 C32 1.425(6) . ?
C28 C29 1.432(6) . ?
C29 H29 0.9500 . ?
C29 C30 1.350(6) . ?
C30 H30 0.9500 . ?
C30 C31 1.425(6) . ?
C31 C32 1.418(6) . ?
C31 C33 1.393(6) . ?
C32 C36 1.437(5) . ?
C33 H33 0.9500 . ?
C33 C34 1.382(6) . ?
C34 H34 0.9500 . ?
C34 C35 1.379(6) . ?
C35 H35 0.9500 . ?
C35 C36 1.381(6) . ?
C36 C37 1.426(6) . ?
C37 H37 0.9500 . ?
C37 C38 1.334(6) . ?
C38 H38 0.9500 . ?
Os1B Cl1B 2.420(14) . ?
Os1B Cl2B 2.426(15) . ?
Os1B P1B 2.332(19) . ?
Os1B C2B 2.23(3) . ?
Os1B C3B 2.21(4) . ?
Os1B C4B 2.23(4) . ?
Os1B C5B 2.25(4) . ?
Os1B C6B 2.24(4) . ?
Os1B C7B 2.23(4) . ?
P1B C11B 1.95(3) . ?
P1B C17B 1.83(3) . ?
P1B C23B 1.89(4) . ?
C1B H1BA 0.9800 . ?
C1B H1BB 0.9800 . ?
C1B H1BC 0.9800 . ?
C1B C2B 1.501(19) . ?
C2B C3B 1.398(19) . ?
C2B C7B 1.431(19) . ?
C3B H3B 0.9500 . ?
C3B C4B 1.428(19) . ?
C4B H4B 0.9500 . ?
C4B C5B 1.418(19) . ?
C5B C6B 1.428(19) . ?
C5B C8B 1.517(19) . ?
C6B H6B 0.9500 . ?
C6B C7B 1.402(19) . ?
C7B H7B 0.9500 . ?
C8B H8B 1.0000 . ?
C8B C9B 1.54(2) . ?
C8B C10B 1.50(2) . ?
C9B H9BA 0.9799 . ?
C9B H9BB 0.9798 . ?
C9B H9BC 0.9801 . ?
C10B H10D 0.9801 . ?
C10B H10E 0.9799 . ?
C10B H10F 0.9800 . ?
C11B C12B 1.3900 . ?
C11B C16B 1.3900 . ?
C12B H12B 0.9500 . ?
C12B C13B 1.3900 . ?
C13B H13B 0.9500 . ?
C13B C14B 1.3900 . ?
C14B H14B 0.9500 . ?
C14B C15B 1.3900 . ?
C15B H15B 0.9500 . ?
C15B C16B 1.3900 . ?
C16B H16B 0.9500 . ?
C17B C18B 1.3900 . ?
C17B C22B 1.3900 . ?
C18B H18B 0.9500 . ?
C18B C19B 1.3900 . ?
C19B H19B 0.9500 . ?
C19B C20B 1.3900 . ?
C20B H20B 0.9500 . ?
C20B C21B 1.3900 . ?
C21B H21B 0.9500 . ?
C21B C22B 1.3900 . ?
C22B H22B 0.9500 . ?
C23B C24B 1.384(19) . ?
C23B C28B 1.420(18) . ?
C24B H24B 0.9500 . ?
C24B C25B 1.371(19) . ?
C25B H25B 0.9500 . ?
C25B C26B 1.387(18) . ?
C26B C27B 1.420(18) . ?
C26B C38B 1.429(18) . ?
C27B C28B 1.436(18) . ?
C27B C32B 1.425(17) . ?
C28B C29B 1.428(18) . ?
C29B H29B 0.9500 . ?
C29B C30B 1.348(19) . ?
C30B H30B 0.9500 . ?
C30B C31B 1.425(18) . ?
C31B C32B 1.414(17) . ?
C31B C33B 1.393(18) . ?
C32B C36B 1.436(17) . ?
C33B H33B 0.9500 . ?
C33B C34B 1.379(19) . ?
C34B H34B 0.9500 . ?
C34B C35B 1.381(19) . ?
C35B H35B 0.9500 . ?
C35B C36B 1.379(18) . ?
C36B C37B 1.422(18) . ?
C37B H37B 0.9500 . ?
C37B C38B 1.331(19) . ?
C38B H38B 0.9500 . ?

loop_
_geom_torsion_atom_site_label_1
_geom_torsion_atom_site_label_2
_geom_torsion_atom_site_label_3
_geom_torsion_atom_site_label_4
_geom_torsion
_geom_torsion_site_symmetry_1
_geom_torsion_site_symmetry_2
_geom_torsion_site_symmetry_3
_geom_torsion_site_symmetry_4
_geom_torsion_publ_flag
Os1 P1 C11 C12 -169.3(3) . . . . ?
Os1 P1 C11 C16 15.2(4) . . . . ?
Os1 P1 C17 C18 147.9(3) . . . . ?
Os1 P1 C17 C22 -35.1(4) . . . . ?
Os1 P1 C23 C24 95.8(3) . . . . ?
Os1 P1 C23 C28 -75.2(4) . . . . ?
Os1 C2 C3 C4 -53.3(4) . . . . ?
Os1 C2 C7 C6 53.8(4) . . . . ?
Os1 C3 C4 C5 -56.0(4) . . . . ?
Os1 C4 C5 C6 -54.5(4) . . . . ?
Os1 C4 C5 C8 131.2(4) . . . . ?
Os1 C5 C6 C7 -53.3(4) . . . . ?
Os1 C5 C8 C9 161.0(4) . . . . ?
Os1 C5 C8 C10 -74.3(7) . . . . ?
Os1 C6 C7 C2 -53.1(4) . . . . ?
P1 C11 C12 C13 -177.0(4) . . . . ?
P1 C11 C16 C15 177.0(4) . . . . ?
P1 C17 C18 C19 175.1(4) . . . . ?
P1 C17 C22 C21 -177.0(3) . . . . ?
P1 C23 C24 C25 -171.9(4) . . . . ?
P1 C23 C28 C27 174.5(3) . . . . ?
P1 C23 C28 C29 -4.5(6) . . . . ?
C1 C2 C3 Os1 -123.1(4) . . . . ?
C1 C2 C3 C4 -176.4(4) . . . . ?
C1 C2 C7 Os1 123.5(4) . . . . ?
C1 C2 C7 C6 177.3(4) . . . . ?
C2 C3 C4 Os1 54.1(4) . . . . ?
C2 C3 C4 C5 -1.9(7) . . . . ?
C3 C2 C7 Os1 -55.2(4) . . . . ?
C3 C2 C7 C6 -1.4(7) . . . . ?
C3 C4 C5 Os1 55.1(4) . . . . ?
C3 C4 C5 C6 0.6(7) . . . . ?
C3 C4 C5 C8 -173.7(4) . . . . ?
C4 C5 C6 Os1 53.5(4) . . . . ?
C4 C5 C6 C7 0.2(7) . . . . ?
C4 C5 C8 C9 71.6(6) . . . . ?
C4 C5 C8 C10 -163.7(5) . . . . ?
C5 C6 C7 Os1 53.2(4) . . . . ?
C5 C6 C7 C2 0.1(7) . . . . ?
C6 C5 C8 C9 -102.3(6) . . . . ?
C6 C5 C8 C10 22.4(7) . . . . ?
C7 C2 C3 Os1 55.6(4) . . . . ?
C7 C2 C3 C4 2.2(7) . . . . ?
C8 C5 C6 Os1 -132.4(4) . . . . ?
C8 C5 C6 C7 174.3(4) . . . . ?
C11 P1 C17 C18 -82.0(4) . . . . ?
C11 P1 C17 C22 95.0(4) . . . . ?
C11 P1 C23 C24 -27.6(4) . . . . ?
C11 P1 C23 C28 161.4(4) . . . . ?
C11 C12 C13 C14 0.6(8) . . . . ?
C12 C11 C16 C15 1.4(7) . . . . ?
C12 C13 C14 C15 0.1(8) . . . . ?
C13 C14 C15 C16 0.0(8) . . . . ?
C14 C15 C16 C11 -0.7(7) . . . . ?
C16 C11 C12 C13 -1.4(7) . . . . ?
C17 P1 C11 C12 56.4(4) . . . . ?
C17 P1 C11 C16 -119.1(4) . . . . ?
C17 P1 C23 C24 -131.9(4) . . . . ?
C17 P1 C23 C28 57.1(4) . . . . ?
C17 C18 C19 C20 2.6(8) . . . . ?
C18 C17 C22 C21 0.0(7) . . . . ?
C18 C19 C20 C21 -1.2(8) . . . . ?
C19 C20 C21 C22 -0.7(7) . . . . ?
C20 C21 C22 C17 1.3(7) . . . . ?
C22 C17 C18 C19 -2.0(7) . . . . ?
C23 P1 C11 C12 -51.3(4) . . . . ?
C23 P1 C11 C16 133.2(4) . . . . ?
C23 P1 C17 C18 24.6(4) . . . . ?
C23 P1 C17 C22 -158.4(4) . . . . ?
C23 C24 C25 C26 -2.2(7) . . . . ?
C23 C28 C29 C30 -177.2(5) . . . . ?
C24 C23 C28 C27 3.5(6) . . . . ?
C24 C23 C28 C29 -175.5(4) . . . . ?
C24 C25 C26 C27 2.2(7) . . . . ?
C24 C25 C26 C38 -177.4(4) . . . . ?
C25 C26 C27 C28 0.6(7) . . . . ?
C25 C26 C27 C32 -179.4(5) . . . . ?
C25 C26 C38 C37 178.1(5) . . . . ?
C26 C27 C28 C23 -3.5(6) . . . . ?
C26 C27 C28 C29 175.6(4) . . . . ?
C26 C27 C32 C31 -178.5(5) . . . . ?
C26 C27 C32 C36 1.3(7) . . . . ?
C27 C26 C38 C37 -1.5(8) . . . . ?
C27 C28 C29 C30 3.8(7) . . . . ?
C27 C32 C36 C35 178.3(5) . . . . ?
C27 C32 C36 C37 -1.6(8) . . . . ?
C28 C23 C24 C25 -0.7(7) . . . . ?
C28 C27 C32 C31 1.5(8) . . . . ?
C28 C27 C32 C36 -178.8(5) . . . . ?
C28 C29 C30 C31 -0.2(9) . . . . ?
C29 C30 C31 C32 -2.8(9) . . . . ?
C29 C30 C31 C33 178.3(6) . . . . ?
C30 C31 C32 C27 2.1(9) . . . . ?
C30 C31 C32 C36 -177.6(6) . . . . ?
C30 C31 C33 C34 178.7(6) . . . . ?
C31 C32 C36 C35 -2.0(9) . . . . ?
C31 C32 C36 C37 178.1(6) . . . . ?
C31 C33 C34 C35 -0.2(9) . . . . ?
C32 C27 C28 C23 176.6(4) . . . . ?
C32 C27 C28 C29 -4.4(7) . . . . ?
C32 C31 C33 C34 -0.2(9) . . . . ?
C32 C36 C37 C38 0.4(9) . . . . ?
C33 C31 C32 C27 -178.9(5) . . . . ?
C33 C31 C32 C36 1.3(9) . . . . ?
C33 C34 C35 C36 -0.4(8) . . . . ?
C34 C35 C36 C32 1.5(9) . . . . ?
C34 C35 C36 C37 -178.6(6) . . . . ?
C35 C36 C37 C38 -179.5(6) . . . . ?
C36 C37 C38 C26 1.1(9) . . . . ?
C38 C26 C27 C28 -179.7(4) . . . . ?
C38 C26 C27 C32 0.2(7) . . . . ?
Os1B P1B C17B C18B 167.1(16) . . . . ?
Os1B P1B C17B C22B -11(3) . . . . ?
Os1B P1B C23B C24B -98.0(17) . . . . ?
Os1B P1B C23B C28B 82(3) . . . . ?
Os1B C2B C3B C4B -56(2) . . . . ?
Os1B C2B C7B C6B 54(3) . . . . ?
Os1B C3B C4B C5B -53(3) . . . . ?
Os1B C4B C5B C6B -56(3) . . . . ?
Os1B C4B C5B C8B 129(3) . . . . ?
Os1B C5B C6B C7B -53(4) . . . . ?
Os1B C5B C8B C9B -165(3) . . . . ?
Os1B C5B C8B C10B 66(4) . . . . ?
Os1B C6B C7B C2B -54(3) . . . . ?
P1B C11B C12B C13B -176(3) . . . . ?
P1B C11B C16B C15B 175(3) . . . . ?
P1B C17B C18B C19B -178(3) . . . . ?
P1B C17B C22B C21B 178(3) . . . . ?
P1B C23B C24B C25B 180(2) . . . . ?
P1B C23B C28B C27B -176(4) . . . . ?
P1B C23B C28B C29B -3(6) . . . . ?
C1B C2B C3B Os1B -124.9(11) . . . . ?
C1B C2B C3B C4B 179(2) . . . . ?
C1B C2B C7B Os1B 125.2(12) . . . . ?
C1B C2B C7B C6B 179(3) . . . . ?
C2B C3B C4B Os1B 56(2) . . . . ?
C2B C3B C4B C5B 3(5) . . . . ?
C3B C2B C7B Os1B -55.1(19) . . . . ?
C3B C2B C7B C6B -1(5) . . . . ?
C3B C4B C5B Os1B 52(3) . . . . ?
C3B C4B C5B C6B -3(6) . . . . ?
C3B C4B C5B C8B -179(3) . . . . ?
C4B C5B C6B Os1B 56(3) . . . . ?
C4B C5B C6B C7B 2(6) . . . . ?
C4B C5B C8B C9B 103(4) . . . . ?
C4B C5B C8B C10B -26(5) . . . . ?
C5B C6B C7B Os1B 54(4) . . . . ?
C5B C6B C7B C2B 0(6) . . . . ?
C6B C5B C8B C9B -72(5) . . . . ?
C6B C5B C8B C10B 159(4) . . . . ?
C7B C2B C3B Os1B 55(2) . . . . ?
C7B C2B C3B C4B 0(3) . . . . ?
C8B C5B C6B Os1B -129(3) . . . . ?
C8B C5B C6B C7B 177(4) . . . . ?
C11B P1B C17B C18B -55(2) . . . . ?
C11B P1B C17B C22B 127(3) . . . . ?
C11B P1B C23B C24B 124(2) . . . . ?
C11B P1B C23B C28B -56(3) . . . . ?
C11B C12B C13B C14B 0.0 . . . . ?
C12B C11B C16B C15B 0.0 . . . . ?
C12B C13B C14B C15B 0.0 . . . . ?
C13B C14B C15B C16B 0.0 . . . . ?
C14B C15B C16B C11B 0.0 . . . . ?
C16B C11B C12B C13B 0.0 . . . . ?
C17B P1B C23B C24B 26(2) . . . . ?
C17B P1B C23B C28B -154(3) . . . . ?
C17B C18B C19B C20B 0.0 . . . . ?
C18B C17B C22B C21B 0.0 . . . . ?
C18B C19B C20B C21B 0.0 . . . . ?
C19B C20B C21B C22B 0.0 . . . . ?
C20B C21B C22B C17B 0.0 . . . . ?
C22B C17B C18B C19B 0.0 . . . . ?
C23B P1B C17B C18B 50(3) . . . . ?
C23B P1B C17B C22B -128(2) . . . . ?
C23B C24B C25B C26B -4(2) . . . . ?
C23B C28B C29B C30B 178(5) . . . . ?
C24B C23B C28B C27B 4(5) . . . . ?
C24B C23B C28B C29B 177(4) . . . . ?
C24B C25B C26B C27B 4(5) . . . . ?
C24B C25B C26B C38B 178(3) . . . . ?
C25B C26B C27B C28B 0(7) . . . . ?
C25B C26B C27B C32B 174(4) . . . . ?
C25B C26B C38B C37B -176(5) . . . . ?
C26B C27B C28B C23B -4(7) . . . . ?
C26B C27B C28B C29B -177(5) . . . . ?
C26B C27B C32B C31B -179(5) . . . . ?
C26B C27B C32B C36B 1(8) . . . . ?
C27B C26B C38B C37B -3(8) . . . . ?
C27B C28B C29B C30B -8(8) . . . . ?
C27B C32B C36B C35B 180(6) . . . . ?
C27B C32B C36B C37B -1(9) . . . . ?
C28B C23B C24B C25B 0(2) . . . . ?
C28B C27B C32B C31B -5(8) . . . . ?
C28B C27B C32B C36B 176(5) . . . . ?
C28B C29B C30B C31B 5(9) . . . . ?
C29B C30B C31B C32B -1(9) . . . . ?
C29B C30B C31B C33B 178(6) . . . . ?
C30B C31B C32B C27B 1(9) . . . . ?
C30B C31B C32B C36B -179(6) . . . . ?
C30B C31B C33B C34B 178(6) . . . . ?
C31B C32B C36B C35B 0(9) . . . . ?
C31B C32B C36B C37B 180(6) . . . . ?
C31B C33B C34B C35B 3(9) . . . . ?
C32B C27B C28B C23B -178(4) . . . . ?
C32B C27B C28B C29B 8(7) . . . . ?
C32B C31B C33B C34B -3(9) . . . . ?
C32B C36B C37B C38B -2(9) . . . . ?
C33B C31B C32B C27B -178(6) . . . . ?
C33B C31B C32B C36B 1(9) . . . . ?
C33B C34B C35B C36B -2(9) . . . . ?
C34B C35B C36B C32B 0(9) . . . . ?
C34B C35B C36B C37B -179(6) . . . . ?
C35B C36B C37B C38B 178(6) . . . . ?
C36B C37B C38B C26B 3(9) . . . . ?
C38B C26B C27B C28B -174(5) . . . . ?
C38B C26B C27B C32B 0(7) . . . . ?
